data_2210935
loop_
_publ_author_name
'Swesi, Abdurazag T.'
'Farina, Yang'
'Venkatraman, Ramaiyer'
'Ng, Seik Weng'

_publ_section_title Chloro(1-isopropylidene-4-methyl-3-thiosemicarbazidato-\k^2^<i>N</i>^3^,<i>S</i>)diphenyltin(IV)
_journal_coeditor_code CI2190
_journal_issue 11
_journal_name_full 'Acta Crystallographica Section E'
_journal_page_first m3016
_journal_page_last m3017
_journal_paper_doi 10.1107/S1600536806042589
_journal_volume 62
_journal_year 2006
_chemical_formula_iupac '[Sn (C6 H5)2 (C5 H10 N3 S) Cl]'
_chemical_formula_moiety 'C17 H20 Cl N3 S Sn'
_chemical_formula_sum 'C17 H20 Cl N3 S Sn'
_chemical_formula_weight 452.56
_chemical_name_systematic
;
Chloro(1-isopropylidene-4-methyl-3-thiosemicarbazidato-
\k^2^N^3^,S)diphenyltin(IV)
;
_space_group_IT_number 14
_symmetry_cell_setting monoclinic
_symmetry_space_group_name_Hall '-P 2ybc'
_symmetry_space_group_name_H-M 'P 1 21/c 1'
_atom_sites_solution_hydrogens geom
_atom_sites_solution_primary direct
_atom_sites_solution_secondary difmap
_audit_creation_method SHELXL97
_cell_angle_alpha 90.00
_cell_angle_beta 107.7850(10)
_cell_angle_gamma 90.00
_cell_formula_units_Z 4
_cell_length_a 8.2320(10)
_cell_length_b 20.702(2)
_cell_length_c 12.0110(10)
_cell_measurement_reflns_used 1011
_cell_measurement_temperature 293(2)
_cell_measurement_theta_max 28.2
_cell_measurement_theta_min 2.6
_cell_volume 1949.1(3)
_computing_cell_refinement 'SAINT (Bruker, 2003)'
_computing_data_collection 'SMART (Bruker, 2003)'
_computing_data_reduction SAINT
_computing_molecular_graphics 'X-SEED (Barbour, 2001)'
_computing_publication_material SHELXL97
_computing_structure_refinement 'SHELXL97 (Sheldrick, 1997)'
_computing_structure_solution 'SHELXS97 (Sheldrick, 1997)'
_diffrn_ambient_temperature 295(2)
_diffrn_measured_fraction_theta_full 0.97
_diffrn_measured_fraction_theta_max 0.97
_diffrn_measurement_device_type 'Bruker APEX area-detector'
_diffrn_measurement_method '\w and \f'
_diffrn_radiation_monochromator graphite
_diffrn_radiation_source 'fine-focus sealed tube'
_diffrn_radiation_type MoK\a
_diffrn_radiation_wavelength 0.71073
_diffrn_reflns_av_R_equivalents 0.020
_diffrn_reflns_av_sigmaI/netI 0.021
_diffrn_reflns_limit_h_max 9
_diffrn_reflns_limit_h_min -10
_diffrn_reflns_limit_k_max 26
_diffrn_reflns_limit_k_min -26
_diffrn_reflns_limit_l_max 12
_diffrn_reflns_limit_l_min -15
_diffrn_reflns_number 11555
_diffrn_reflns_theta_full 27.5
_diffrn_reflns_theta_max 27.5
_diffrn_reflns_theta_min 2.0
_diffrn_standards_number 0
_exptl_absorpt_coefficient_mu 1.557
_exptl_absorpt_correction_T_max 0.746
_exptl_absorpt_correction_T_min 0.575
_exptl_absorpt_correction_type multi-scan
_exptl_absorpt_process_details '(SADABS; Sheldrick, 1996)'
_exptl_crystal_colour Colourless
_exptl_crystal_density_diffrn 1.542
_exptl_crystal_density_method 'not measured'
_exptl_crystal_description Block
_exptl_crystal_F_000 904
_exptl_crystal_size_max 0.4
_exptl_crystal_size_mid 0.3
_exptl_crystal_size_min 0.2
_refine_diff_density_max 0.41
_refine_diff_density_min -0.37
_refine_ls_extinction_method none
_refine_ls_goodness_of_fit_ref 1.06
_refine_ls_hydrogen_treatment constr
_refine_ls_matrix_type full
_refine_ls_number_parameters 211
_refine_ls_number_reflns 4342
_refine_ls_number_restraints 0
_refine_ls_restrained_S_all 1.06
_refine_ls_R_factor_all 0.033
_refine_ls_R_factor_gt 0.029
_refine_ls_shift/su_max 0.001
_refine_ls_shift/su_mean 0.000
_refine_ls_structure_factor_coef Fsqd
_refine_ls_weighting_details 'calc w = 1/[\s^2^(Fo^2^)+(0.0403P)^2^+0.5193P] where P=(Fo^2^+2Fc^2^)/3'
_refine_ls_weighting_scheme calc
_refine_ls_wR_factor_gt 0.071
_refine_ls_wR_factor_ref 0.073
_reflns_number_gt 3974
_reflns_number_total 4342
_reflns_threshold_expression I>2\s(I)
_cod_data_source_file ci2190.cif
_cod_data_source_block I
_cod_depositor_comments
;
The following automatic conversions were performed:
'_symmetry_cell_setting' value 'Monoclinic' changed to 'monoclinic'
according to '/home/saulius/struct/CIF-dictionaries/cif_core.dic'
dictionary named 'cif_core.dic' version 2.4.1 from 2010-06-29.

Automatic conversion script
Id: cif_fix_enum 1527 2010-12-29 10:47:43Z saulius 

The following automatic conversions were performed:

'_symmetry_cell_setting' value 'Monoclinic' changed to 'monoclinic'
according to /home/saulius/struct/CIF-dictionaries/cif_core.dic
dictionary named 'cif_core.dic' version 2.4.1 from 2010-06-29.

Automatic conversion script
Id: cif_fix_values 1715 2011-07-08 13:25:40Z adriana 
;
_cod_original_sg_symbol_H-M 'P 21/c'
_cod_database_code 2210935
_cod_database_fobs_code 2210935

loop_
_symmetry_equiv_pos_as_xyz
'x, y, z'
'-x, y+1/2, -z+1/2'
'-x, -y, -z'
'x, -y-1/2, z-1/2'

loop_
_atom_site_type_symbol
_atom_site_label
_atom_site_fract_x
_atom_site_fract_y
_atom_site_fract_z
_atom_site_U_iso_or_equiv
_atom_site_adp_type
_atom_site_calc_flag
_atom_site_refinement_flags
_atom_site_occupancy
Sn Sn1 0.70654(2) 0.621547(8) 0.727125(14) 0.04357(7) Uani d . 1
Cl Cl1 0.94223(9) 0.66790(4) 0.65977(7) 0.0656(2) Uani d . 1
S S1 0.82164(9) 0.68603(4) 0.90080(6) 0.05969(18) Uani d . 1
N N1 0.5299(3) 0.59249(10) 0.83944(17) 0.0461(4) Uani d . 1
N N2 0.5684(3) 0.61663(10) 0.9527(2) 0.0500(5) Uani d . 1
N N3 0.7362(3) 0.68208(12) 1.0922(2) 0.0609(6) Uani d . 1
H H3N 0.8212 0.7082 1.1146 0.073 Uiso calc R 1
C C1 0.5094(3) 0.66678(11) 0.5915(2) 0.0427(5) Uani d . 1
C C2 0.5303(3) 0.67803(14) 0.4833(2) 0.0555(6) Uani d . 1
H H2 0.6257 0.6618 0.4668 0.067 Uiso calc R 1
C C3 0.4109(4) 0.71302(16) 0.3997(3) 0.0663(8) Uani d . 1
H H3 0.4254 0.7196 0.3268 0.080 Uiso calc R 1
C C4 0.2703(4) 0.73829(15) 0.4233(3) 0.0648(8) Uani d . 1
H H4 0.1919 0.7631 0.3675 0.078 Uiso calc R 1
C C5 0.2464(4) 0.72663(14) 0.5297(3) 0.0614(7) Uani d . 1
H H5 0.1504 0.7429 0.5454 0.074 Uiso calc R 1
C C6 0.3644(3) 0.69081(12) 0.6135(2) 0.0500(6) Uani d . 1
H H6 0.3468 0.6827 0.6851 0.060 Uiso calc R 1
C C7 0.7957(3) 0.52520(13) 0.7303(2) 0.0522(6) Uani d . 1
C C8 0.8335(5) 0.49917(16) 0.6353(3) 0.0744(9) Uani d . 1
H H8 0.8197 0.5242 0.5688 0.089 Uiso calc R 1
C C9 0.8920(5) 0.4361(2) 0.6378(4) 0.0958(13) Uani d . 1
H H9 0.9147 0.4187 0.5728 0.115 Uiso calc R 1
C C10 0.9159(5) 0.39994(18) 0.7358(5) 0.0974(14) Uani d . 1
H H10 0.9553 0.3577 0.7376 0.117 Uiso calc R 1
C C11 0.8824(5) 0.42509(18) 0.8324(4) 0.0921(12) Uani d . 1
H H11 0.9007 0.4002 0.8996 0.111 Uiso calc R 1
C C12 0.8211(4) 0.48777(16) 0.8294(3) 0.0718(8) Uani d . 1
H H12 0.7972 0.5046 0.8944 0.086 Uiso calc R 1
C C13 0.6419(5) 0.66528(17) 1.1725(3) 0.0772(9) Uani d . 1
H H13A 0.5242 0.6769 1.1387 0.116 Uiso calc R 1
H H13B 0.6887 0.6882 1.2447 0.116 Uiso calc R 1
H H13C 0.6506 0.6196 1.1873 0.116 Uiso calc R 1
C C14 0.6931(3) 0.65761(12) 0.9837(2) 0.0482(6) Uani d . 1
C C15 0.3453(4) 0.52604(16) 0.6878(3) 0.0741(9) Uani d . 1
H H15A 0.4193 0.5412 0.6452 0.111 Uiso calc R 1
H H15B 0.2297 0.5378 0.6467 0.111 Uiso calc R 1
H H15C 0.3538 0.4799 0.6951 0.111 Uiso calc R 1
C C16 0.3968(3) 0.55598(13) 0.8068(2) 0.0542(6) Uani d . 1
C C17 0.2891(4) 0.54129(18) 0.8831(3) 0.0748(9) Uani d . 1
H H17A 0.3551 0.5176 0.9505 0.112 Uiso calc R 1
H H17B 0.1928 0.5158 0.8403 0.112 Uiso calc R 1
H H17C 0.2500 0.5809 0.9076 0.112 Uiso calc R 1

loop_
_atom_site_aniso_label
_atom_site_aniso_U_11
_atom_site_aniso_U_22
_atom_site_aniso_U_33
_atom_site_aniso_U_12
_atom_site_aniso_U_13
_atom_site_aniso_U_23
Sn1 0.03650(10) 0.05018(11) 0.04320(11) -0.00218(6) 0.01093(7) 0.00819(6)
Cl1 0.0436(3) 0.0821(5) 0.0763(5) -0.0049(3) 0.0259(3) 0.0197(4)
S1 0.0526(4) 0.0713(4) 0.0520(4) -0.0201(3) 0.0113(3) -0.0026(3)
N1 0.0430(11) 0.0523(11) 0.0429(11) -0.0023(9) 0.0126(9) 0.0091(9)
N2 0.0503(12) 0.0562(12) 0.0456(12) 0.0026(9) 0.0178(10) 0.0079(9)
N3 0.0688(15) 0.0629(14) 0.0474(13) 0.0048(12) 0.0124(11) -0.0010(10)
C1 0.0383(12) 0.0464(12) 0.0417(12) -0.0024(10) 0.0098(9) 0.0056(9)
C2 0.0466(14) 0.0689(17) 0.0528(15) 0.0009(12) 0.0179(12) 0.0084(12)
C3 0.0614(18) 0.089(2) 0.0462(15) -0.0065(16) 0.0127(13) 0.0186(14)
C4 0.0505(16) 0.0695(18) 0.0659(18) -0.0001(13) 0.0051(13) 0.0233(14)
C5 0.0448(15) 0.0636(16) 0.076(2) 0.0071(12) 0.0184(13) 0.0135(14)
C6 0.0471(14) 0.0547(14) 0.0503(14) -0.0003(11) 0.0182(11) 0.0064(11)
C7 0.0422(14) 0.0531(14) 0.0570(15) 0.0011(11) 0.0087(11) 0.0059(12)
C8 0.080(2) 0.073(2) 0.0609(19) 0.0096(17) 0.0071(16) -0.0057(15)
C9 0.093(3) 0.087(3) 0.088(3) 0.021(2) 0.000(2) -0.027(2)
C10 0.074(2) 0.062(2) 0.127(4) 0.0153(18) -0.012(2) -0.006(2)
C11 0.081(2) 0.072(2) 0.113(3) 0.0136(19) 0.013(2) 0.037(2)
C12 0.069(2) 0.072(2) 0.075(2) 0.0118(16) 0.0232(16) 0.0212(16)
C13 0.101(3) 0.079(2) 0.0582(19) 0.0153(19) 0.0343(18) -0.0021(16)
C14 0.0484(14) 0.0494(13) 0.0444(13) 0.0072(11) 0.0106(11) 0.0074(10)
C15 0.072(2) 0.082(2) 0.0632(19) -0.0322(17) 0.0119(15) 0.0017(16)
C16 0.0462(14) 0.0594(15) 0.0556(15) -0.0067(12) 0.0137(11) 0.0140(12)
C17 0.0526(17) 0.098(2) 0.079(2) -0.0168(16) 0.0283(16) 0.0182(18)

loop_
_atom_type_symbol
_atom_type_description
_atom_type_scat_dispersion_real
_atom_type_scat_dispersion_imag
_atom_type_scat_source
C C 0.0033 0.0016 'International Tables Vol C Tables 4.2.6.8 and 6.1.1.4'
H H 0.0000 0.0000 'International Tables Vol C Tables 4.2.6.8 and 6.1.1.4'
N N 0.0061 0.0033 'International Tables Vol C Tables 4.2.6.8 and 6.1.1.4'
S S 0.1246 0.1234 'International Tables Vol C Tables 4.2.6.8 and 6.1.1.4'
Cl Cl 0.1484 0.1585 'International Tables Vol C Tables 4.2.6.8 and 6.1.1.4'
Sn Sn -0.6537 1.4246 'International Tables Vol C Tables 4.2.6.8 and 6.1.1.4'

loop_
_geom_angle_atom_site_label_1
_geom_angle_atom_site_label_2
_geom_angle_atom_site_label_3
_geom_angle
_geom_angle_publ_flag
C1 Sn1 C7 127.20(10) yes
C1 Sn1 N1 95.30(10) yes
C1 Sn1 S1 115.10(10) yes
C1 Sn1 Cl1 93.90(10) yes
C7 Sn1 N1 91.20(10) yes
C7 Sn1 S1 117.50(10) yes
C7 Sn1 Cl1 93.90(10) yes
N1 Sn1 S1 78.10(10) yes
N1 Sn1 Cl1 163.80(10) yes
S1 Sn1 Cl1 85.93(3) yes
C14 S1 Sn1 99.15(9) ?
C16 N1 N2 115.2(2) ?
C16 N1 Sn1 126.48(18) ?
N2 N1 Sn1 118.30(15) ?
C14 N2 N1 116.1(2) ?
C14 N3 C13 121.2(3) ?
C14 N3 H3N 119.4 ?
C13 N3 H3N 119.4 ?
C2 C1 C6 118.6(2) ?
C2 C1 Sn1 120.57(18) ?
C6 C1 Sn1 120.57(18) ?
C3 C2 C1 120.6(3) ?
C3 C2 H2 119.7 ?
C1 C2 H2 119.7 ?
C2 C3 C4 120.5(3) ?
C2 C3 H3 119.7 ?
C4 C3 H3 119.7 ?
C5 C4 C3 119.6(3) ?
C5 C4 H4 120.2 ?
C3 C4 H4 120.2 ?
C4 C5 C6 120.3(3) ?
C4 C5 H5 119.9 ?
C6 C5 H5 119.9 ?
C5 C6 C1 120.4(2) ?
C5 C6 H6 119.8 ?
C1 C6 H6 119.8 ?
C8 C7 C12 118.7(3) ?
C8 C7 Sn1 121.1(2) ?
C12 C7 Sn1 120.2(2) ?
C7 C8 C9 120.9(3) ?
C7 C8 H8 119.6 ?
C9 C8 H8 119.6 ?
C10 C9 C8 119.7(4) ?
C10 C9 H9 120.2 ?
C8 C9 H9 120.2 ?
C9 C10 C11 120.7(4) ?
C9 C10 H10 119.7 ?
C11 C10 H10 119.7 ?
C10 C11 C12 119.8(4) ?
C10 C11 H11 120.1 ?
C12 C11 H11 120.1 ?
C11 C12 C7 120.3(4) ?
C11 C12 H12 119.8 ?
C7 C12 H12 119.8 ?
N3 C13 H13A 109.5 ?
N3 C13 H13B 109.5 ?
H13A C13 H13B 109.5 ?
N3 C13 H13C 109.5 ?
H13A C13 H13C 109.5 ?
H13B C13 H13C 109.5 ?
N2 C14 N3 118.6(2) ?
N2 C14 S1 128.0(2) ?
N3 C14 S1 113.4(2) ?
C16 C15 H15A 109.5 ?
C16 C15 H15B 109.5 ?
H15A C15 H15B 109.5 ?
C16 C15 H15C 109.5 ?
H15A C15 H15C 109.5 ?
H15B C15 H15C 109.5 ?
N1 C16 C17 122.9(3) ?
N1 C16 C15 120.0(2) ?
C17 C16 C15 117.1(3) ?
C16 C17 H17A 109.5 ?
C16 C17 H17B 109.5 ?
H17A C17 H17B 109.5 ?
C16 C17 H17C 109.5 ?
H17A C17 H17C 109.5 ?
H17B C17 H17C 109.5 ?

loop_
_geom_bond_atom_site_label_1
_geom_bond_atom_site_label_2
_geom_bond_distance
_geom_bond_publ_flag
Sn1 C7 2.122(3) yes
Sn1 C1 2.133(2) yes
Sn1 N1 2.344(2) yes
Sn1 S1 2.4130(10) yes
Sn1 Cl1 2.5100(10) yes
S1 C14 1.761(3) ?
N1 C16 1.290(3) ?
N1 N2 1.392(3) ?
N2 C14 1.296(3) ?
N3 C14 1.340(3) ?
N3 C13 1.454(4) ?
N3 H3N 0.86 ?
C1 C2 1.381(3) ?
C1 C6 1.391(3) ?
C2 C3 1.377(4) ?
C2 H2 0.93 ?
C3 C4 1.377(4) ?
C3 H3 0.93 ?
C4 C5 1.372(4) ?
C4 H4 0.93 ?
C5 C6 1.382(4) ?
C5 H5 0.93 ?
C6 H6 0.93 ?
C7 C8 1.381(4) ?
C7 C12 1.381(4) ?
C8 C9 1.389(5) ?
C8 H8 0.93 ?
C9 C10 1.357(6) ?
C9 H9 0.93 ?
C10 C11 1.374(6) ?
C10 H10 0.93 ?
C11 C12 1.389(5) ?
C11 H11 0.93 ?
C12 H12 0.93 ?
C13 H13A 0.96 ?
C13 H13B 0.96 ?
C13 H13C 0.96 ?
C15 C16 1.496(4) ?
C15 H15A 0.96 ?
C15 H15B 0.96 ?
C15 H15C 0.96 ?
C16 C17 1.487(4) ?
C17 H17A 0.96 ?
C17 H17B 0.96 ?
C17 H17C 0.96 ?

loop_
_geom_torsion_atom_site_label_1
_geom_torsion_atom_site_label_2
_geom_torsion_atom_site_label_3
_geom_torsion_atom_site_label_4
_geom_torsion
C7 Sn1 S1 C14 -81.22(12)
C1 Sn1 S1 C14 94.05(11)
N1 Sn1 S1 C14 3.80(10)
Cl1 Sn1 S1 C14 -173.51(9)
C7 Sn1 N1 C16 -68.1(2)
C1 Sn1 N1 C16 59.5(2)
S1 Sn1 N1 C16 174.0(2)
Cl1 Sn1 N1 C16 -176.34(17)
C7 Sn1 N1 N2 112.45(17)
C1 Sn1 N1 N2 -120.01(17)
S1 Sn1 N1 N2 -5.47(15)
Cl1 Sn1 N1 N2 4.2(3)
C16 N1 N2 C14 -174.5(2)
Sn1 N1 N2 C14 5.0(3)
C7 Sn1 C1 C2 -66.5(2)
N1 Sn1 C1 C2 -161.9(2)
S1 Sn1 C1 C2 118.8(2)
Cl1 Sn1 C1 C2 31.5(2)
C7 Sn1 C1 C6 119.5(2)
N1 Sn1 C1 C6 24.0(2)
S1 Sn1 C1 C6 -55.3(2)
Cl1 Sn1 C1 C6 -142.61(19)
C6 C1 C2 C3 0.8(4)
Sn1 C1 C2 C3 -173.3(2)
C1 C2 C3 C4 1.1(5)
C2 C3 C4 C5 -2.2(5)
C3 C4 C5 C6 1.3(5)
C4 C5 C6 C1 0.7(4)
C2 C1 C6 C5 -1.7(4)
Sn1 C1 C6 C5 172.5(2)
C1 Sn1 C7 C8 47.5(3)
N1 Sn1 C7 C8 145.0(2)
S1 Sn1 C7 C8 -137.9(2)
Cl1 Sn1 C7 C8 -50.4(2)
C1 Sn1 C7 C12 -134.2(2)
N1 Sn1 C7 C12 -36.7(3)
S1 Sn1 C7 C12 40.4(3)
Cl1 Sn1 C7 C12 127.9(2)
C12 C7 C8 C9 1.6(5)
Sn1 C7 C8 C9 179.9(3)
C7 C8 C9 C10 -1.4(6)
C8 C9 C10 C11 0.1(7)
C9 C10 C11 C12 1.0(6)
C10 C11 C12 C7 -0.8(6)
C8 C7 C12 C11 -0.5(5)
Sn1 C7 C12 C11 -178.8(3)
N1 N2 C14 N3 -179.6(2)
N1 N2 C14 S1 -0.7(3)
C13 N3 C14 N2 -2.3(4)
C13 N3 C14 S1 178.6(2)
Sn1 S1 C14 N2 -3.5(2)
Sn1 S1 C14 N3 175.52(17)
N2 N1 C16 C17 1.1(4)
Sn1 N1 C16 C17 -178.4(2)
N2 N1 C16 C15 -178.6(2)
Sn1 N1 C16 C15 1.9(4)
